data_1536043
loop_
_publ_author_name
'Vigdorchik, A.G.'
'Malinovskii, Yu.A.'
'Dryuchko, A.G.'
'Verin, I.A.'

_publ_section_title
;
 Synthesis and X-ray structural study of lithium rare-earth nitrates
 Li3(Ln2(NO3)9)*3H2O, where Ln=La,Nd
;
_journal_name_full Kristallografiya
_journal_page_first 1395
_journal_page_last 1402
_journal_volume 36
_journal_year 1991
_chemical_formula_sum 'H6 La2 Li3 N9 O30'
_chemical_name_systematic 'Li3 (La2 (N O3)9) (H2 O)3'
_space_group_IT_number 198
_symmetry_space_group_name_Hall 'P 2ac 2ab 3'
_symmetry_space_group_name_H-M 'P 21 3'
_cell_angle_alpha 90
_cell_angle_beta 90
_cell_angle_gamma 90
_cell_formula_units_Z 4
_cell_length_a 13.354
_cell_length_b 13.354
_cell_length_c 13.354
_cell_volume 2381.410
_citation_journal_id_ASTM KRISAJ
_cod_data_source_file Vigdorchik_KRISAJ_1991_1211.cif
_cod_data_source_block H6La2Li3N9O30
_cod_original_cell_volume 2381.41
_cod_database_code 1536043

loop_
_symmetry_equiv_pos_as_xyz
x,y,z
-x+1/2,-y,z+1/2
x+1/2,-y+1/2,-z
-x,y+1/2,-z+1/2
z,x,y
-z+1/2,-x,y+1/2
z+1/2,-x+1/2,-y
-z,x+1/2,-y+1/2
y,z,x
y+1/2,-z+1/2,-x
-y,z+1/2,-x+1/2
-y+1/2,-z,x+1/2

loop_
_atom_site_label
_atom_site_type_symbol
_atom_site_fract_x
_atom_site_fract_y
_atom_site_fract_z
_atom_site_occupancy
_atom_site_U_iso_or_equiv
O6 O-2 0.3293 0.1891 0.1442 1 0.0
O7 O-2 0.3462 0.4043 0.7991 1 0.0
Li1 Li+1 0.044 0.282 0.3 1 0.0
O2 O-2 0.418 0.4323 0.2769 1 0.0
O4 O-2 0.4039 0.0474 0.1604 1 0.0
O5 O-2 0.1439 0.0373 0.4426 1 0.0
O1 O-2 0.0782 0.1699 0.6269 1 0.0
N2 N+5 0.3913 0.1283 0.1136 1 0.0
O9 O-2 0.1142 0.1869 0.0056 1 0.0
La2 La+3 0.2221 0.2779 0.7221 1 0.0
O10 O-2 0.3818 0.033 0.3993 1 0.0
N3 N+5 0.4237 0.3528 0.7911 1 0.0
H1 H+1 0.35 0.025 0.455 1 0.0
O8 O-2 0.4128 0.2633 0.7584 1 0.0
O3 O-2 0.0296 0.3163 0.6722 1 0.0
La1 La+3 0.4679 0.4679 0.4679 1 0.0
N1 N+5 0.373 0.5109 0.2616 1 0.0
H2 H+1 0.43 0.08 0.4 1 0.0
